data_7044292
loop_
_publ_author_name
'Yu, Qiong'
'Cheng, Guangbin'
'Ju, Xuehai'
'Lu, Chunxu'
'Lin, Qiuhan'
'Yang, Hongwei'

_publ_section_title
;
 An interesting 1,4,2,5-dioxadiazine-furazan system: structural
 modification by incorporating versatile functionalities
;
_journal_name_full 'Dalton Trans.'
_journal_paper_doi 10.1039/C7DT02098H
_journal_year 2017
_chemical_formula_moiety 'C10 H6 N14 O16'
_chemical_formula_sum 'C10 H6 N14 O16'
_chemical_formula_weight 578.29
_chemical_name_systematic
; 
 ? 
;
_space_group_IT_number 14
_symmetry_cell_setting monoclinic
_symmetry_space_group_name_Hall '-P 2yn'
_symmetry_space_group_name_H-M 'P 1 21/n 1'
_atom_sites_solution_hydrogens geom
_atom_sites_solution_primary direct
_atom_sites_solution_secondary difmap
_audit_creation_method SHELXL-97
_audit_update_record
;
2015-01-05 deposited with the CCDC.
2017-09-19 downloaded from the CCDC.
;
_cell_angle_alpha 90.00
_cell_angle_beta 114.883(6)
_cell_angle_gamma 90.00
_cell_formula_units_Z 2
_cell_length_a 6.0094(9)
_cell_length_b 29.742(5)
_cell_length_c 6.0976(10)
_cell_measurement_reflns_used 777
_cell_measurement_temperature 173(2)
_cell_measurement_theta_max 21.84
_cell_measurement_theta_min 3.80
_cell_volume 988.7(3)
_computing_structure_refinement 'SHELXL-97 (Sheldrick, 2008)'
_computing_structure_solution 'SHELXS-97 (Sheldrick, 2008)'
_diffrn_ambient_temperature 173(2)
_diffrn_measured_fraction_theta_full 0.981
_diffrn_measured_fraction_theta_max 0.981
_diffrn_measurement_device_type 'PHOTON100 CMOS detector'
_diffrn_measurement_method 'omega scan'
_diffrn_radiation_monochromator 'TRIUMPH curved crystal monochromator'
_diffrn_radiation_source 'fine-focus sealed tube'
_diffrn_radiation_type MoK\a
_diffrn_radiation_wavelength 0.71076
_diffrn_reflns_av_R_equivalents 0.0867
_diffrn_reflns_av_sigmaI/netI 0.1033
_diffrn_reflns_limit_h_max 7
_diffrn_reflns_limit_h_min -7
_diffrn_reflns_limit_k_max 35
_diffrn_reflns_limit_k_min -32
_diffrn_reflns_limit_l_max 7
_diffrn_reflns_limit_l_min -7
_diffrn_reflns_number 4791
_diffrn_reflns_theta_full 25.36
_diffrn_reflns_theta_max 25.36
_diffrn_reflns_theta_min 3.75
_exptl_absorpt_coefficient_mu 0.185
_exptl_absorpt_correction_T_max 0.7452
_exptl_absorpt_correction_T_min 0.6334
_exptl_absorpt_correction_type multi-scan
_exptl_absorpt_process_details 'SADABS (Bruker, 2013)'
_exptl_crystal_density_diffrn 1.943
_exptl_crystal_density_method 'not measured'
_exptl_crystal_F_000 584
_exptl_crystal_size_max 0.18
_exptl_crystal_size_mid 0.15
_exptl_crystal_size_min 0.12
_refine_diff_density_max 0.335
_refine_diff_density_min -0.239
_refine_diff_density_rms 0.065
_refine_ls_extinction_method none
_refine_ls_goodness_of_fit_ref 1.020
_refine_ls_hydrogen_treatment mixed
_refine_ls_matrix_type full
_refine_ls_number_parameters 185
_refine_ls_number_reflns 1781
_refine_ls_number_restraints 0
_refine_ls_restrained_S_all 1.020
_refine_ls_R_factor_all 0.1284
_refine_ls_R_factor_gt 0.0514
_refine_ls_shift/su_max 0.000
_refine_ls_shift/su_mean 0.000
_refine_ls_structure_factor_coef Fsqd
_refine_ls_weighting_details 'calc w=1/[\s^2^(Fo^2^)+(0.0338P)^2^+0.0000P] where P=(Fo^2^+2Fc^2^)/3'
_refine_ls_weighting_scheme calc
_refine_ls_wR_factor_gt 0.0822
_refine_ls_wR_factor_ref 0.1008
_reflns_number_gt 999
_reflns_number_total 1781
_reflns_threshold_expression >2sigma(I)
_cod_data_source_file c7dt02098h2.cif
_cod_data_source_block 1_CCDC6
_cod_depositor_comments
;
The following automatic conversions were performed:

'_symmetry_cell_setting' value 'Monoclinic' changed to 'monoclinic'
according to
/home/data/users/saulius/crontab/automatic-downloads/rss-feeds/RSC/lib/dictionaries/cif_core.dic
dictionary named 'cif_core.dic' version 2.4.2 from 2011-04-26.

Automatic conversion script
Id: cif_fix_values 4973 2017-02-22 13:04:09Z antanas 
;
_cod_original_sg_symbol_H-M P2(1)/n
_cod_database_code 7044292

loop_
_symmetry_equiv_pos_as_xyz
'x, y, z'
'-x+1/2, y+1/2, -z+1/2'
'-x, -y, -z'
'x-1/2, -y-1/2, z-1/2'

loop_
_atom_site_label
_atom_site_type_symbol
_atom_site_fract_x
_atom_site_fract_y
_atom_site_fract_z
_atom_site_U_iso_or_equiv
_atom_site_adp_type
_atom_site_occupancy
_atom_site_symmetry_multiplicity
_atom_site_calc_flag
_atom_site_refinement_flags
C1 C 0.0495(6) 0.03841(11) 0.2514(6) 0.0186(8) Uani 1 1 d .
C2 C -0.0116(6) 0.08369(11) 0.1746(6) 0.0212(8) Uani 1 1 d .
C3 C 0.2914(6) 0.01884(12) 0.3860(6) 0.0207(8) Uani 1 1 d .
C5 C 0.0594(6) 0.16251(11) 0.1192(6) 0.0208(8) Uani 1 1 d .
H5A H 0.1542 0.1852 0.2418 0.025 Uiso 1 1 calc R
H5B H -0.1149 0.1653 0.0905 0.025 Uiso 1 1 calc R
C6 C 0.0830(6) 0.17217(11) -0.1141(6) 0.0193(8) Uani 1 1 d .
N1 N -0.1510(5) 0.01444(10) 0.1797(5) 0.0288(8) Uani 1 1 d .
N2 N -0.2483(5) 0.08721(10) 0.0553(5) 0.0275(7) Uani 1 1 d .
N3 N 0.4702(5) 0.04626(9) 0.4648(5) 0.0245(7) Uani 1 1 d .
N4 N 0.1460(5) 0.11854(10) 0.2108(5) 0.0227(7) Uani 1 1 d .
H4 H 0.296(6) 0.1138(12) 0.291(6) 0.027 Uiso 1 1 d .
N5 N 0.3499(5) 0.17813(9) -0.0778(6) 0.0258(7) Uani 1 1 d .
N6 N -0.0478(5) 0.21577(10) -0.2349(6) 0.0267(7) Uani 1 1 d .
N7 N -0.0260(6) 0.13464(11) -0.2959(5) 0.0295(8) Uani 1 1 d .
O1 O -0.3376(4) 0.04372(8) 0.0581(4) 0.0310(6) Uani 1 1 d .
O2 O 0.2925(4) -0.02640(7) 0.4059(4) 0.0298(7) Uani 1 1 d .
O3 O 0.5033(4) 0.17627(8) 0.1294(5) 0.0333(7) Uani 1 1 d .
O4 O 0.3872(5) 0.18412(10) -0.2556(5) 0.0488(8) Uani 1 1 d .
O5 O -0.1077(4) 0.23976(8) -0.1069(5) 0.0363(7) Uani 1 1 d .
O6 O -0.0779(5) 0.22285(9) -0.4411(5) 0.0432(8) Uani 1 1 d .
O7 O -0.2456(5) 0.13644(9) -0.4128(5) 0.0464(8) Uani 1 1 d .
O8 O 0.1139(5) 0.10497(9) -0.2931(5) 0.0462(8) Uani 1 1 d .

loop_
_atom_site_aniso_label
_atom_site_aniso_U_11
_atom_site_aniso_U_22
_atom_site_aniso_U_33
_atom_site_aniso_U_23
_atom_site_aniso_U_13
_atom_site_aniso_U_12
C1 0.0208(19) 0.021(2) 0.0161(19) -0.0058(16) 0.0098(16) -0.0056(17)
C2 0.026(2) 0.020(2) 0.019(2) 0.0000(17) 0.0104(17) -0.0010(18)
C3 0.026(2) 0.017(2) 0.022(2) -0.0014(17) 0.0134(17) -0.0032(17)
C5 0.0231(19) 0.016(2) 0.023(2) -0.0001(16) 0.0093(16) -0.0019(15)
C6 0.0152(19) 0.016(2) 0.0232(19) 0.0019(15) 0.0045(15) -0.0015(14)
N1 0.0303(18) 0.0225(19) 0.0319(19) 0.0017(15) 0.0114(15) 0.0007(16)
N2 0.0263(19) 0.0235(19) 0.0313(18) -0.0013(15) 0.0108(15) -0.0052(15)
N3 0.0205(17) 0.0191(17) 0.0305(18) 0.0011(14) 0.0075(14) 0.0009(14)
N4 0.0194(16) 0.0162(17) 0.0270(19) 0.0049(14) 0.0046(15) -0.0024(14)
N5 0.0218(17) 0.0243(18) 0.0314(19) 0.0009(16) 0.0112(16) -0.0012(14)
N6 0.0168(16) 0.0231(19) 0.031(2) 0.0029(16) 0.0017(15) -0.0029(14)
N7 0.038(2) 0.0241(19) 0.0228(19) -0.0024(15) 0.0100(17) -0.0079(17)
O1 0.0208(14) 0.0302(16) 0.0379(16) 0.0028(13) 0.0083(12) -0.0053(12)
O2 0.0214(14) 0.0152(16) 0.0459(18) 0.0006(12) 0.0076(13) -0.0036(11)
O3 0.0205(14) 0.0372(17) 0.0347(17) -0.0036(14) 0.0043(13) 0.0028(12)
O4 0.0417(18) 0.075(2) 0.0400(18) 0.0114(16) 0.0274(15) -0.0037(15)
O5 0.0328(15) 0.0289(16) 0.0440(18) 0.0013(14) 0.0130(14) 0.0075(12)
O6 0.0564(19) 0.0386(18) 0.0296(17) 0.0152(14) 0.0131(15) 0.0078(14)
O7 0.0357(18) 0.052(2) 0.0347(17) -0.0059(14) -0.0011(14) -0.0176(15)
O8 0.066(2) 0.0315(18) 0.0410(18) -0.0119(14) 0.0228(17) 0.0045(15)

loop_
_atom_type_symbol
_atom_type_description
_atom_type_scat_dispersion_real
_atom_type_scat_dispersion_imag
_atom_type_scat_source
C C 0.0033 0.0016 'International Tables Vol C Tables 4.2.6.8 and 6.1.1.4'
H H 0.0000 0.0000 'International Tables Vol C Tables 4.2.6.8 and 6.1.1.4'
N N 0.0061 0.0033 'International Tables Vol C Tables 4.2.6.8 and 6.1.1.4'
O O 0.0106 0.0060 'International Tables Vol C Tables 4.2.6.8 and 6.1.1.4'

loop_
_geom_angle_atom_site_label_1
_geom_angle_atom_site_label_2
_geom_angle_atom_site_label_3
_geom_angle
_geom_angle_site_symmetry_3
N1 C1 C2 109.4(3) .
N1 C1 C3 122.1(3) .
C2 C1 C3 128.5(3) .
N2 C2 N4 123.6(3) .
N2 C2 C1 109.3(3) .
N4 C2 C1 127.1(3) .
N3 C3 O2 129.3(3) .
N3 C3 C1 116.2(3) .
O2 C3 C1 114.5(3) .
N4 C5 C6 112.2(3) .
N4 C5 H5A 109.2 .
C6 C5 H5A 109.2 .
N4 C5 H5B 109.2 .
C6 C5 H5B 109.2 .
H5A C5 H5B 107.9 .
N7 C6 C5 111.4(3) .
N7 C6 N5 107.1(3) .
C5 C6 N5 113.1(3) .
N7 C6 N6 107.2(3) .
C5 C6 N6 112.3(3) .
N5 C6 N6 105.4(2) .
C1 N1 O1 105.4(3) .
C2 N2 O1 104.6(3) .
C3 N3 O2 115.5(3) 3_656
C2 N4 C5 121.3(3) .
C2 N4 H4 118(2) .
C5 N4 H4 120(2) .
O4 N5 O3 126.5(3) .
O4 N5 C6 117.7(3) .
O3 N5 C6 115.8(3) .
O6 N6 O5 127.5(3) .
O6 N6 C6 117.9(3) .
O5 N6 C6 114.6(3) .
O7 N7 O8 128.2(3) .
O7 N7 C6 115.3(3) .
O8 N7 C6 116.2(3) .
N1 O1 N2 111.3(2) .
C3 O2 N3 115.2(2) 3_656

loop_
_geom_bond_atom_site_label_1
_geom_bond_atom_site_label_2
_geom_bond_distance
_geom_bond_site_symmetry_2
C1 N1 1.307(4) .
C1 C2 1.423(4) .
C1 C3 1.456(5) .
C2 N2 1.301(4) .
C2 N4 1.358(4) .
C3 N3 1.271(4) .
C3 O2 1.351(4) .
C5 N4 1.431(4) .
C5 C6 1.515(4) .
C5 H5A 0.9900 .
C5 H5B 0.9900 .
C6 N7 1.514(4) .
C6 N5 1.534(4) .
C6 N6 1.535(4) .
N1 O1 1.366(3) .
N2 O1 1.403(3) .
N3 O2 1.435(3) 3_656
N4 H4 0.84(3) .
N5 O4 1.209(3) .
N5 O3 1.212(3) .
N6 O6 1.211(4) .
N6 O5 1.219(3) .
N7 O7 1.209(3) .
N7 O8 1.214(4) .
O2 N3 1.435(3) 3_656
